data_4305073
loop_
_publ_author_name
'Dibyendu Bhattacharya'
'Suman Maji'
'Kuntal Pal'
'Sabyasachi Sarkar'

_publ_contact_author_address
;Department of Chemistry
IIT Kanpur
Kanpur
208016
;
_publ_contact_author_email abya@iitk.ac.in
_publ_contact_author_fax +915122597265
_publ_contact_author_name 'Sabyasachi sarkar'
_publ_contact_author_phone +915122597265
_publ_section_title
;
Formation of Superoxide Anion on Aerial Oxidation of Cu(II)-Porphyrinogen
in the Synthesis of Tetrakis(cyclohexyl)porphyrinogenCu(III) Anion
;
_journal_name_full 'Inorganic Chemistry'
_journal_page_first 5036
_journal_page_last 5038
_journal_paper_doi 10.1021/ic800282j
_journal_volume 47
_journal_year 2008
_chemical_formula_moiety 'C40 H48 Cu N4, C8 H20 N, 3(C H2 Cl2)'
_chemical_formula_sum 'C51 H74 Cl6 Cu N5'
_chemical_formula_weight 1033.39
_chemical_name_systematic 'Tetraethylammoniumtetrakis(cyclohexyl)Copper(III)porphyrinogen DCM solvated'
_space_group_IT_number 19
_symmetry_cell_setting orthorhombic
_symmetry_Int_Tables_number 19
_symmetry_space_group_name_Hall 'P 2ac 2ab'
_symmetry_space_group_name_H-M 'P 21 21 21'
_atom_sites_solution_hydrogens geom
_atom_sites_solution_primary direct
_atom_sites_solution_secondary difmap
_audit_creation_method SHELXL-97
_cell_angle_alpha 90.00
_cell_angle_beta 90.00
_cell_angle_gamma 90.00
_cell_formula_units_Z 4
_cell_length_a 13.619(5)
_cell_length_b 18.299(5)
_cell_length_c 20.249(5)
_cell_measurement_temperature 100(2)
_cell_measurement_theta_max 28.33
_cell_measurement_theta_min 2.01
_cell_volume 5046(3)
_computing_cell_refinement 'SAINT 6.45 ( Bruker, 2003)'
_computing_data_collection 'SMART 5.628 (Bruker, 2003)'
_computing_data_reduction 'SAINT 6.45  (Bruker, 2003)'
_computing_molecular_graphics 'Diamond 3.1e, Ortep 3'
_computing_publication_material 'WinGX publication routines (Farrugia, 1999)'
_computing_structure_refinement 'SHELXL-97 (Sheldrick, 1997)'
_computing_structure_solution SIR-97
_diffrn_ambient_temperature 100(2)
_diffrn_measured_fraction_theta_full 0.997
_diffrn_measured_fraction_theta_max 0.997
_diffrn_measurement_device_type 'Bruker SMART APEX'
_diffrn_measurement_method /w-scans
_diffrn_radiation_monochromator graphite
_diffrn_radiation_probe x-ray
_diffrn_radiation_type MoK\a
_diffrn_radiation_wavelength 0.71069
_diffrn_reflns_av_R_equivalents 0.0475
_diffrn_reflns_av_sigmaI/netI 0.0704
_diffrn_reflns_limit_h_max 13
_diffrn_reflns_limit_h_min -18
_diffrn_reflns_limit_k_max 24
_diffrn_reflns_limit_k_min -16
_diffrn_reflns_limit_l_max 27
_diffrn_reflns_limit_l_min -23
_diffrn_reflns_number 34061
_diffrn_reflns_theta_full 28.33
_diffrn_reflns_theta_max 28.33
_diffrn_reflns_theta_min 2.01
_diffrn_source 'fine-focus sealed tube'
_exptl_absorpt_coefficient_mu 0.791
_exptl_absorpt_correction_T_max 0.9415
_exptl_absorpt_correction_T_min 0.9080
_exptl_absorpt_correction_type empirical
_exptl_crystal_colour blue
_exptl_crystal_density_diffrn 1.360
_exptl_crystal_density_method 'not measured'
_exptl_crystal_description 'rectrangular block'
_exptl_crystal_F_000 2184
_exptl_crystal_size_max 0.12
_exptl_crystal_size_mid 0.10
_exptl_crystal_size_min 0.08
_refine_diff_density_max 0.662
_refine_diff_density_min -0.579
_refine_diff_density_rms 0.076
_refine_ls_abs_structure_details 'Flack H D (1983), Acta Cryst. A39, 876-881'
_refine_ls_abs_structure_Flack 0.011(9)
_refine_ls_extinction_method none
_refine_ls_goodness_of_fit_ref 0.992
_refine_ls_hydrogen_treatment constr
_refine_ls_matrix_type full
_refine_ls_number_parameters 572
_refine_ls_number_reflns 12549
_refine_ls_number_restraints 0
_refine_ls_restrained_S_all 0.992
_refine_ls_R_factor_all 0.0569
_refine_ls_R_factor_gt 0.0449
_refine_ls_shift/su_max 0.000
_refine_ls_shift/su_mean 0.000
_refine_ls_structure_factor_coef Fsqd
_refine_ls_weighting_details 'calc w=1/[\s^2^(Fo^2^)+(0.0417P)^2^+0.0000P] where P=(Fo^2^+2Fc^2^)/3'
_refine_ls_weighting_scheme calc
_refine_ls_wR_factor_gt 0.0903
_refine_ls_wR_factor_ref 0.0952
_reflns_number_gt 10592
_reflns_number_total 12549
_reflns_threshold_expression >2sigma(I)
_cod_data_source_file ic800282j-file003.cif
_cod_data_source_block 6maybm
_cod_depositor_comments
;
The following automatic conversions were performed:
'_exptl_absorpt_correction_type' value 'Empirical' changed to 'empirical'
according to '/home/saulius/struct/CIF-dictionaries/cif_core.dic'
dictionary named 'cif_core.dic' version 2.4.1 from 2010-06-29.

Automatic conversion script
Id: cif_fix_enum 1527 2010-12-29 10:47:43Z saulius 
;
_cod_database_code 4305073

loop_
_symmetry_equiv_pos_as_xyz
'x, y, z'
'-x+1/2, -y, z+1/2'
'x+1/2, -y+1/2, -z'
'-x, y+1/2, -z+1/2'

loop_
_atom_site_label
_atom_site_type_symbol
_atom_site_fract_x
_atom_site_fract_y
_atom_site_fract_z
_atom_site_U_iso_or_equiv
_atom_site_adp_type
_atom_site_occupancy
_atom_site_symmetry_multiplicity
_atom_site_calc_flag
_atom_site_refinement_flags
_atom_site_disorder_assembly
_atom_site_disorder_group
Cu1 Cu 0.75030(2) 0.802565(16) 0.741342(13) 0.01185(7) Uani 1 1 d . . .
Cl1 Cl 0.43422(5) 0.88200(4) 0.93390(4) 0.02840(17) Uani 1 1 d . . .
Cl2 Cl 0.42774(5) 0.73131(4) 0.88737(4) 0.02827(16) Uani 1 1 d . . .
Cl3 Cl 0.64532(6) 0.56411(5) 0.62661(4) 0.03323(18) Uani 1 1 d . . .
Cl4 Cl 0.82119(7) 0.58504(5) 0.54778(4) 0.0435(2) Uani 1 1 d . . .
Cl5 Cl 0.61508(7) 1.03747(6) 0.57937(5) 0.0502(3) Uani 1 1 d . . .
Cl6 Cl 0.81085(7) 1.06113(5) 0.62901(6) 0.0536(3) Uani 1 1 d . . .
N1 N 0.85273(15) 0.73509(12) 0.73192(10) 0.0143(4) Uani 1 1 d . . .
N2 N 0.74093(15) 0.81216(11) 0.64972(9) 0.0143(4) Uani 1 1 d . . .
N3 N 0.64844(14) 0.86921(12) 0.75193(10) 0.0142(4) Uani 1 1 d . . .
N4 N 0.75818(16) 0.79375(11) 0.83295(9) 0.0143(4) Uani 1 1 d . . .
N5 N 0.11511(15) 0.82048(14) 0.86935(11) 0.0207(5) Uani 1 1 d . . .
C1 C 0.86669(19) 0.67471(15) 0.77153(12) 0.0161(5) Uani 1 1 d . . .
C2 C 0.94177(19) 0.63368(15) 0.74530(13) 0.0210(6) Uani 1 1 d . . .
H2 H 0.9665 0.5902 0.7623 0.025 Uiso 1 1 calc R . .
C3 C 0.9744(2) 0.67022(16) 0.68735(13) 0.0199(6) Uani 1 1 d . . .
H3 H 1.0243 0.6548 0.6593 0.024 Uiso 1 1 calc R . .
C4 C 0.91887(19) 0.73250(16) 0.68027(12) 0.0168(5) Uani 1 1 d . . .
C5 C 0.92132(19) 0.79156(15) 0.62831(12) 0.0160(5) Uani 1 1 d . . .
C6 C 0.81731(19) 0.80383(15) 0.60516(12) 0.0166(5) Uani 1 1 d . . .
C7 C 0.77772(19) 0.80829(16) 0.54262(13) 0.0178(6) Uani 1 1 d . . .
H7 H 0.8120 0.8042 0.5031 0.021 Uiso 1 1 calc R . .
C8 C 0.6752(2) 0.82021(15) 0.54944(13) 0.0189(6) Uani 1 1 d . . .
H8 H 0.6303 0.8257 0.5152 0.023 Uiso 1 1 calc R . .
C9 C 0.65441(19) 0.82210(14) 0.61617(13) 0.0169(6) Uani 1 1 d . . .
C10 C 0.55633(19) 0.82603(15) 0.65182(12) 0.0154(5) Uani 1 1 d . . .
C11 C 0.56868(19) 0.87614(15) 0.71046(12) 0.0156(5) Uani 1 1 d . . .
C12 C 0.51289(19) 0.93367(15) 0.73322(13) 0.0197(6) Uani 1 1 d . . .
H12 H 0.4546 0.9505 0.7147 0.024 Uiso 1 1 calc R . .
C13 C 0.5601(2) 0.96255(15) 0.78980(13) 0.0183(6) Uani 1 1 d . . .
H13 H 0.5387 1.0019 0.8150 0.022 Uiso 1 1 calc R . .
C14 C 0.64340(19) 0.92172(14) 0.80069(12) 0.0148(5) Uani 1 1 d . . .
C15 C 0.72370(18) 0.92779(15) 0.85238(13) 0.0163(6) Uani 1 1 d . . .
C16 C 0.7507(2) 0.85162(13) 0.87584(11) 0.0147(5) Uani 1 1 d . . .
C17 C 0.77657(18) 0.82665(15) 0.93777(13) 0.0160(6) Uani 1 1 d . . .
H17 H 0.7780 0.8540 0.9764 0.019 Uiso 1 1 calc R . .
C18 C 0.80052(18) 0.75180(15) 0.93162(13) 0.0170(6) Uani 1 1 d . . .
H18 H 0.8209 0.7211 0.9655 0.020 Uiso 1 1 calc R . .
C19 C 0.78826(18) 0.73255(15) 0.86638(13) 0.0147(5) Uani 1 1 d . . .
C20 C 0.80007(19) 0.66078(15) 0.83041(13) 0.0159(5) Uani 1 1 d . . .
C21 C 0.69980(19) 0.63287(15) 0.80387(13) 0.0174(6) Uani 1 1 d . . .
H21A H 0.6678 0.6722 0.7800 0.021 Uiso 1 1 calc R . .
H21B H 0.7116 0.5934 0.7729 0.021 Uiso 1 1 calc R . .
C22 C 0.6308(2) 0.60565(16) 0.85791(14) 0.0223(6) Uani 1 1 d . . .
H22A H 0.6152 0.6455 0.8877 0.027 Uiso 1 1 calc R . .
H22B H 0.5701 0.5885 0.8383 0.027 Uiso 1 1 calc R . .
C23 C 0.6790(2) 0.54406(16) 0.89604(15) 0.0238(6) Uani 1 1 d . . .
H23A H 0.6921 0.5035 0.8665 0.029 Uiso 1 1 calc R . .
H23B H 0.6348 0.5271 0.9303 0.029 Uiso 1 1 calc R . .
C24 C 0.77451(19) 0.57001(16) 0.92705(13) 0.0216(6) Uani 1 1 d . . .
H24A H 0.8059 0.5295 0.9496 0.026 Uiso 1 1 calc R . .
H24B H 0.7605 0.6075 0.9595 0.026 Uiso 1 1 calc R . .
C25 C 0.84465(19) 0.60080(15) 0.87459(13) 0.0178(6) Uani 1 1 d . . .
H25A H 0.8666 0.5609 0.8467 0.021 Uiso 1 1 calc R . .
H25B H 0.9020 0.6206 0.8967 0.021 Uiso 1 1 calc R . .
C26 C 0.9900(2) 0.76749(16) 0.57126(13) 0.0198(6) Uani 1 1 d . . .
H26A H 1.0495 0.7475 0.5904 0.024 Uiso 1 1 calc R . .
H26B H 0.9580 0.7284 0.5471 0.024 Uiso 1 1 calc R . .
C27 C 1.0188(2) 0.82739(17) 0.52202(14) 0.0248(7) Uani 1 1 d . . .
H27A H 1.0684 0.8085 0.4922 0.030 Uiso 1 1 calc R . .
H27B H 0.9618 0.8407 0.4959 0.030 Uiso 1 1 calc R . .
C28 C 1.0582(2) 0.89475(18) 0.55635(15) 0.0280(7) Uani 1 1 d . . .
H28A H 1.0698 0.9330 0.5241 0.034 Uiso 1 1 calc R . .
H28B H 1.1202 0.8833 0.5775 0.034 Uiso 1 1 calc R . .
C29 C 0.9855(2) 0.92143(17) 0.60763(14) 0.0255(7) Uani 1 1 d . . .
H29A H 0.9248 0.9354 0.5860 0.031 Uiso 1 1 calc R . .
H29B H 1.0119 0.9643 0.6296 0.031 Uiso 1 1 calc R . .
C30 C 0.9645(2) 0.86221(16) 0.65871(14) 0.0207(6) Uani 1 1 d . . .
H30A H 0.9186 0.8812 0.6911 0.025 Uiso 1 1 calc R . .
H30B H 1.0250 0.8503 0.6816 0.025 Uiso 1 1 calc R . .
C31 C 0.52893(19) 0.74723(15) 0.67368(13) 0.0173(6) Uani 1 1 d . . .
H31A H 0.5392 0.7144 0.6367 0.021 Uiso 1 1 calc R . .
H31B H 0.5730 0.7324 0.7088 0.021 Uiso 1 1 calc R . .
C32 C 0.4241(2) 0.73894(17) 0.69760(13) 0.0230(6) Uani 1 1 d . . .
H32A H 0.4141 0.7685 0.7368 0.028 Uiso 1 1 calc R . .
H32B H 0.4116 0.6883 0.7091 0.028 Uiso 1 1 calc R . .
C33 C 0.3529(2) 0.76314(18) 0.64328(14) 0.0248(6) Uani 1 1 d . . .
H33A H 0.3621 0.7330 0.6043 0.030 Uiso 1 1 calc R . .
H33B H 0.2857 0.7571 0.6583 0.030 Uiso 1 1 calc R . .
C34 C 0.3712(2) 0.84223(18) 0.62624(14) 0.0255(7) Uani 1 1 d . . .
H34A H 0.3583 0.8724 0.6647 0.031 Uiso 1 1 calc R . .
H34B H 0.3266 0.8571 0.5914 0.031 Uiso 1 1 calc R . .
C35 C 0.47757(19) 0.85414(16) 0.60340(14) 0.0208(6) Uani 1 1 d . . .
H35A H 0.4879 0.9060 0.5964 0.025 Uiso 1 1 calc R . .
H35B H 0.4866 0.8298 0.5613 0.025 Uiso 1 1 calc R . .
C36 C 0.6919(2) 0.97340(15) 0.91313(13) 0.0195(6) Uani 1 1 d . . .
H36A H 0.6275 0.9566 0.9269 0.023 Uiso 1 1 calc R . .
H36B H 0.7372 0.9631 0.9489 0.023 Uiso 1 1 calc R . .
C37 C 0.6872(2) 1.05626(16) 0.90372(15) 0.0254(7) Uani 1 1 d . . .
H37A H 0.6323 1.0684 0.8752 0.030 Uiso 1 1 calc R . .
H37B H 0.6764 1.0796 0.9461 0.030 Uiso 1 1 calc R . .
C38 C 0.7818(2) 1.08519(17) 0.87330(16) 0.0285(7) Uani 1 1 d . . .
H38A H 0.7756 1.1372 0.8652 0.034 Uiso 1 1 calc R . .
H38B H 0.8358 1.0777 0.9038 0.034 Uiso 1 1 calc R . .
C39 C 0.8029(2) 1.04607(16) 0.80902(14) 0.0235(6) Uani 1 1 d . . .
H39A H 0.8624 1.0656 0.7894 0.028 Uiso 1 1 calc R . .
H39B H 0.7493 1.0540 0.7783 0.028 Uiso 1 1 calc R . .
C40 C 0.81524(19) 0.96480(15) 0.82150(14) 0.0181(6) Uani 1 1 d . . .
H40A H 0.8708 0.9576 0.8508 0.022 Uiso 1 1 calc R . .
H40B H 0.8302 0.9409 0.7800 0.022 Uiso 1 1 calc R . .
C41 C 0.1511(2) 0.77470(19) 0.92682(14) 0.0277(7) Uani 1 1 d . . .
H41A H 0.2106 0.7495 0.9135 0.033 Uiso 1 1 calc R . .
H41B H 0.1681 0.8071 0.9630 0.033 Uiso 1 1 calc R . .
C42 C 0.0784(2) 0.71875(19) 0.95174(16) 0.0328(8) Uani 1 1 d . . .
H42A H 0.0602 0.6867 0.9163 0.049 Uiso 1 1 calc R . .
H42B H 0.0210 0.7432 0.9682 0.049 Uiso 1 1 calc R . .
H42C H 0.1078 0.6908 0.9866 0.049 Uiso 1 1 calc R . .
C43 C 0.0950(2) 0.77307(18) 0.80980(13) 0.0230(6) Uani 1 1 d . . .
H43A H 0.0471 0.7363 0.8221 0.028 Uiso 1 1 calc R . .
H43B H 0.0657 0.8032 0.7757 0.028 Uiso 1 1 calc R . .
C44 C 0.1834(2) 0.7352(2) 0.78109(16) 0.0354(8) Uani 1 1 d . . .
H44A H 0.2137 0.7054 0.8144 0.053 Uiso 1 1 calc R . .
H44B H 0.2296 0.7710 0.7658 0.053 Uiso 1 1 calc R . .
H44C H 0.1634 0.7049 0.7448 0.053 Uiso 1 1 calc R . .
C45 C 0.1951(2) 0.87585(19) 0.85501(15) 0.0314(7) Uani 1 1 d . . .
H45A H 0.2055 0.9050 0.8944 0.038 Uiso 1 1 calc R . .
H45B H 0.2556 0.8497 0.8461 0.038 Uiso 1 1 calc R . .
C46 C 0.1751(3) 0.9268(2) 0.7979(2) 0.0537(11) Uani 1 1 d . . .
H46A H 0.1176 0.9553 0.8072 0.080 Uiso 1 1 calc R . .
H46B H 0.1649 0.8988 0.7585 0.080 Uiso 1 1 calc R . .
H46C H 0.2303 0.9588 0.7919 0.080 Uiso 1 1 calc R . .
C47 C 0.0187(2) 0.85799(18) 0.88563(15) 0.0286(7) Uani 1 1 d . . .
H47A H -0.0001 0.8884 0.8485 0.034 Uiso 1 1 calc R . .
H47B H -0.0316 0.8209 0.8910 0.034 Uiso 1 1 calc R . .
C48 C 0.0209(3) 0.9046(2) 0.94672(17) 0.0395(9) Uani 1 1 d . . .
H48A H 0.0691 0.9425 0.9415 0.059 Uiso 1 1 calc R . .
H48B H 0.0376 0.8749 0.9842 0.059 Uiso 1 1 calc R . .
H48C H -0.0425 0.9262 0.9535 0.059 Uiso 1 1 calc R . .
C49 C 0.48884(19) 0.81665(17) 0.88097(14) 0.0247(6) Uani 1 1 d . . .
H49A H 0.5574 0.8106 0.8926 0.030 Uiso 1 1 calc R . .
H49B H 0.4856 0.8339 0.8357 0.030 Uiso 1 1 calc R . .
C50 C 0.7461(2) 0.62237(16) 0.61048(14) 0.0263(6) Uani 1 1 d . . .
H50A H 0.7223 0.6700 0.5968 0.032 Uiso 1 1 calc R . .
H50B H 0.7844 0.6287 0.6505 0.032 Uiso 1 1 calc R . .
C51 C 0.7113(2) 0.99980(18) 0.62601(17) 0.0353(8) Uani 1 1 d . . .
H51A H 0.7323 0.9541 0.6062 0.042 Uiso 1 1 calc R . .
H51B H 0.6886 0.9896 0.6705 0.042 Uiso 1 1 calc R . .

loop_
_atom_site_aniso_label
_atom_site_aniso_U_11
_atom_site_aniso_U_22
_atom_site_aniso_U_33
_atom_site_aniso_U_23
_atom_site_aniso_U_13
_atom_site_aniso_U_12
Cu1 0.01282(13) 0.01187(14) 0.01086(13) -0.00015(11) 0.00040(13) 0.00115(13)
Cl1 0.0247(4) 0.0292(4) 0.0313(4) 0.0015(3) 0.0026(3) 0.0010(3)
Cl2 0.0226(3) 0.0251(4) 0.0371(4) 0.0027(3) 0.0010(3) -0.0005(3)
Cl3 0.0333(4) 0.0282(4) 0.0382(5) 0.0028(3) -0.0053(3) -0.0111(3)
Cl4 0.0527(5) 0.0413(5) 0.0367(5) -0.0117(4) 0.0140(4) -0.0042(4)
Cl5 0.0432(5) 0.0486(6) 0.0587(6) 0.0273(5) 0.0046(4) 0.0102(4)
Cl6 0.0486(5) 0.0340(5) 0.0781(7) -0.0032(5) 0.0096(5) -0.0134(4)
N1 0.0143(10) 0.0139(11) 0.0149(11) -0.0006(9) 0.0019(8) 0.0038(9)
N2 0.0168(11) 0.0144(11) 0.0119(9) -0.0009(8) 0.0014(9) 0.0014(10)
N3 0.0138(10) 0.0131(11) 0.0157(11) 0.0011(9) -0.0003(8) 0.0018(8)
N4 0.0150(10) 0.0157(11) 0.0123(9) -0.0013(8) 0.0007(9) -0.0020(10)
N5 0.0132(11) 0.0281(14) 0.0208(12) -0.0011(10) -0.0031(9) -0.0002(10)
C1 0.0162(13) 0.0163(13) 0.0157(13) 0.0011(10) -0.0001(10) -0.0010(10)
C2 0.0188(13) 0.0197(14) 0.0243(15) 0.0006(12) 0.0006(12) 0.0075(11)
C3 0.0163(13) 0.0211(15) 0.0222(14) -0.0019(12) 0.0046(11) 0.0036(11)
C4 0.0160(13) 0.0189(14) 0.0155(13) -0.0011(11) 0.0015(10) -0.0012(11)
C5 0.0175(13) 0.0162(14) 0.0144(12) 0.0003(10) 0.0026(10) -0.0038(11)
C6 0.0184(13) 0.0129(13) 0.0185(13) -0.0012(11) 0.0043(10) -0.0005(11)
C7 0.0221(14) 0.0187(14) 0.0126(12) 0.0014(11) 0.0042(9) -0.0044(11)
C8 0.0220(14) 0.0184(15) 0.0163(13) 0.0019(11) -0.0036(11) -0.0010(11)
C9 0.0216(14) 0.0127(13) 0.0164(13) 0.0007(10) -0.0010(11) -0.0013(11)
C10 0.0144(13) 0.0178(14) 0.0139(13) 0.0025(10) -0.0015(10) 0.0011(11)
C11 0.0134(12) 0.0168(14) 0.0167(13) 0.0046(10) -0.0007(10) -0.0009(11)
C12 0.0148(13) 0.0199(15) 0.0243(15) 0.0045(12) -0.0013(11) 0.0032(11)
C13 0.0180(13) 0.0160(14) 0.0209(14) -0.0016(11) 0.0033(11) 0.0025(11)
C14 0.0177(13) 0.0100(13) 0.0168(13) -0.0005(10) 0.0026(10) -0.0022(10)
C15 0.0168(14) 0.0151(14) 0.0171(13) -0.0034(10) 0.0008(9) -0.0005(10)
C16 0.0125(11) 0.0160(12) 0.0156(11) -0.0018(9) 0.0008(12) -0.0034(12)
C17 0.0160(13) 0.0186(14) 0.0133(12) -0.0034(10) 0.0018(9) -0.0025(10)
C18 0.0141(13) 0.0205(15) 0.0164(13) 0.0021(11) -0.0003(10) -0.0002(11)
C19 0.0139(12) 0.0145(13) 0.0158(12) 0.0015(10) 0.0009(10) -0.0011(10)
C20 0.0152(13) 0.0159(14) 0.0165(13) 0.0011(10) -0.0017(10) -0.0007(11)
C21 0.0199(14) 0.0140(14) 0.0182(13) 0.0000(11) -0.0017(11) 0.0009(11)
C22 0.0182(14) 0.0208(16) 0.0280(15) 0.0015(12) -0.0015(12) -0.0029(12)
C23 0.0245(15) 0.0192(15) 0.0276(16) 0.0035(12) 0.0043(13) -0.0049(12)
C24 0.0281(16) 0.0172(14) 0.0193(14) 0.0070(11) 0.0002(11) 0.0051(12)
C25 0.0176(13) 0.0169(14) 0.0187(14) 0.0021(11) -0.0015(11) 0.0031(11)
C26 0.0198(14) 0.0220(15) 0.0176(13) -0.0016(11) 0.0028(11) 0.0030(12)
C27 0.0227(15) 0.0294(17) 0.0223(15) 0.0044(13) 0.0086(12) -0.0015(13)
C28 0.0254(16) 0.0301(18) 0.0284(16) 0.0058(13) 0.0060(13) -0.0095(14)
C29 0.0282(16) 0.0215(16) 0.0269(16) -0.0005(12) -0.0010(12) -0.0111(13)
C30 0.0191(14) 0.0234(16) 0.0196(14) -0.0004(12) 0.0018(11) -0.0049(12)
C31 0.0200(14) 0.0179(14) 0.0139(13) 0.0023(11) -0.0023(10) -0.0028(11)
C32 0.0238(15) 0.0241(16) 0.0211(14) -0.0013(12) 0.0012(11) -0.0060(13)
C33 0.0171(14) 0.0342(18) 0.0232(15) -0.0042(13) -0.0018(11) -0.0066(13)
C34 0.0190(14) 0.0374(19) 0.0202(15) -0.0003(13) -0.0043(12) 0.0006(13)
C35 0.0190(14) 0.0231(15) 0.0201(14) 0.0026(12) -0.0037(11) 0.0013(12)
C36 0.0217(14) 0.0170(14) 0.0198(14) -0.0045(11) 0.0025(11) 0.0014(12)
C37 0.0286(16) 0.0171(15) 0.0305(16) -0.0107(12) 0.0010(13) 0.0033(13)
C38 0.0291(16) 0.0159(15) 0.0405(18) -0.0083(13) -0.0014(13) -0.0007(12)
C39 0.0197(15) 0.0173(15) 0.0335(17) 0.0014(12) 0.0024(12) -0.0048(12)
C40 0.0151(13) 0.0178(14) 0.0212(14) -0.0027(11) 0.0011(11) 0.0001(11)
C41 0.0184(14) 0.0418(19) 0.0229(15) 0.0036(14) -0.0036(12) 0.0038(14)
C42 0.0255(16) 0.043(2) 0.0297(16) 0.0125(15) 0.0000(13) 0.0087(15)
C43 0.0220(14) 0.0274(16) 0.0197(14) -0.0017(12) -0.0029(11) -0.0035(12)
C44 0.0294(17) 0.044(2) 0.0331(18) -0.0093(16) 0.0033(14) 0.0009(16)
C45 0.0269(17) 0.0350(19) 0.0322(17) -0.0027(14) -0.0042(13) -0.0123(14)
C46 0.055(2) 0.045(2) 0.060(3) 0.017(2) -0.006(2) -0.026(2)
C47 0.0218(15) 0.0326(18) 0.0314(17) -0.0044(14) -0.0027(13) 0.0054(13)
C48 0.0331(19) 0.045(2) 0.040(2) -0.0116(17) -0.0022(15) 0.0067(16)
C49 0.0167(13) 0.0320(18) 0.0255(15) 0.0032(13) 0.0014(11) -0.0023(13)
C50 0.0321(15) 0.0203(14) 0.0265(14) -0.0056(11) 0.0007(15) -0.0062(15)
C51 0.0425(19) 0.0238(17) 0.039(2) 0.0078(15) 0.0004(15) -0.0022(15)

loop_
_atom_type_symbol
_atom_type_description
_atom_type_scat_dispersion_real
_atom_type_scat_dispersion_imag
_atom_type_scat_source
C C 0.0033 0.0016 'International Tables Vol C Tables 4.2.6.8 and 6.1.1.4'
H H 0.0000 0.0000 'International Tables Vol C Tables 4.2.6.8 and 6.1.1.4'
N N 0.0061 0.0033 'International Tables Vol C Tables 4.2.6.8 and 6.1.1.4'
Cl Cl 0.1484 0.1585 'International Tables Vol C Tables 4.2.6.8 and 6.1.1.4'
Cu Cu 0.3201 1.2651 'International Tables Vol C Tables 4.2.6.8 and 6.1.1.4'

loop_
_geom_angle_atom_site_label_1
_geom_angle_atom_site_label_2
_geom_angle_atom_site_label_3
_geom_angle
_geom_angle_site_symmetry_1
_geom_angle_site_symmetry_3
_geom_angle_publ_flag
N3 Cu1 N4 89.14(9) . . ?
N3 Cu1 N2 90.11(9) . . ?
N4 Cu1 N2 179.24(10) . . ?
N3 Cu1 N1 179.20(9) . . ?
N4 Cu1 N1 90.08(9) . . ?
N2 Cu1 N1 90.67(9) . . ?
C1 N1 C4 108.9(2) . . ?
C1 N1 Cu1 124.89(17) . . ?
C4 N1 Cu1 125.84(17) . . ?
C9 N2 C6 109.7(2) . . ?
C9 N2 Cu1 124.25(17) . . ?
C6 N2 Cu1 125.82(17) . . ?
C11 N3 C14 109.4(2) . . ?
C11 N3 Cu1 125.30(18) . . ?
C14 N3 Cu1 125.20(17) . . ?
C19 N4 C16 109.9(2) . . ?
C19 N4 Cu1 125.37(17) . . ?
C16 N4 Cu1 123.92(17) . . ?
C43 N5 C41 110.8(2) . . ?
C43 N5 C45 111.2(2) . . ?
C41 N5 C45 106.5(2) . . ?
C43 N5 C47 106.0(2) . . ?
C41 N5 C47 111.3(2) . . ?
C45 N5 C47 111.1(2) . . ?
C2 C1 N1 108.4(2) . . ?
C2 C1 C20 130.9(2) . . ?
N1 C1 C20 120.6(2) . . ?
C1 C2 C3 107.1(2) . . ?
C1 C2 H2 126.4 . . ?
C3 C2 H2 126.4 . . ?
C4 C3 C2 107.7(2) . . ?
C4 C3 H3 126.2 . . ?
C2 C3 H3 126.2 . . ?
C3 C4 N1 107.9(2) . . ?
C3 C4 C5 130.9(2) . . ?
N1 C4 C5 121.2(2) . . ?
C4 C5 C6 107.6(2) . . ?
C4 C5 C30 109.2(2) . . ?
C6 C5 C30 110.8(2) . . ?
C4 C5 C26 109.2(2) . . ?
C6 C5 C26 112.2(2) . . ?
C30 C5 C26 107.7(2) . . ?
C7 C6 N2 107.3(2) . . ?
C7 C6 C5 131.4(2) . . ?
N2 C6 C5 121.3(2) . . ?
C6 C7 C8 107.7(2) . . ?
C6 C7 H7 126.1 . . ?
C8 C7 H7 126.1 . . ?
C9 C8 C7 107.5(2) . . ?
C9 C8 H8 126.2 . . ?
C7 C8 H8 126.2 . . ?
N2 C9 C8 107.7(2) . . ?
N2 C9 C10 121.7(2) . . ?
C8 C9 C10 130.3(2) . . ?
C11 C10 C9 107.7(2) . . ?
C11 C10 C35 112.0(2) . . ?
C9 C10 C35 109.0(2) . . ?
C11 C10 C31 111.5(2) . . ?
C9 C10 C31 107.6(2) . . ?
C35 C10 C31 108.9(2) . . ?
C12 C11 N3 107.5(2) . . ?
C12 C11 C10 131.7(2) . . ?
N3 C11 C10 120.7(2) . . ?
C11 C12 C13 107.8(2) . . ?
C11 C12 H12 126.1 . . ?
C13 C12 H12 126.1 . . ?
C14 C13 C12 107.5(2) . . ?
C14 C13 H13 126.2 . . ?
C12 C13 H13 126.2 . . ?
C13 C14 N3 107.7(2) . . ?
C13 C14 C15 131.7(2) . . ?
N3 C14 C15 120.6(2) . . ?
C14 C15 C16 108.9(2) . . ?
C14 C15 C36 112.7(2) . . ?
C16 C15 C36 108.3(2) . . ?
C14 C15 C40 109.5(2) . . ?
C16 C15 C40 109.4(2) . . ?
C36 C15 C40 108.1(2) . . ?
N4 C16 C17 107.5(2) . . ?
N4 C16 C15 121.9(2) . . ?
C17 C16 C15 130.6(2) . . ?
C16 C17 C18 107.4(2) . . ?
C16 C17 H17 126.3 . . ?
C18 C17 H17 126.3 . . ?
C19 C18 C17 107.7(2) . . ?
C19 C18 H18 126.1 . . ?
C17 C18 H18 126.1 . . ?
N4 C19 C18 107.5(2) . . ?
N4 C19 C20 120.3(2) . . ?
C18 C19 C20 132.2(2) . . ?
C19 C20 C1 107.2(2) . . ?
C19 C20 C25 112.4(2) . . ?
C1 C20 C25 109.9(2) . . ?
C19 C20 C21 111.0(2) . . ?
C1 C20 C21 108.0(2) . . ?
C25 C20 C21 108.2(2) . . ?
C22 C21 C20 113.6(2) . . ?
C22 C21 H21A 108.8 . . ?
C20 C21 H21A 108.8 . . ?
C22 C21 H21B 108.8 . . ?
C20 C21 H21B 108.8 . . ?
H21A C21 H21B 107.7 . . ?
C23 C22 C21 110.0(2) . . ?
C23 C22 H22A 109.7 . . ?
C21 C22 H22A 109.7 . . ?
C23 C22 H22B 109.7 . . ?
C21 C22 H22B 109.7 . . ?
H22A C22 H22B 108.2 . . ?
C22 C23 C24 110.4(2) . . ?
C22 C23 H23A 109.6 . . ?
C24 C23 H23A 109.6 . . ?
C22 C23 H23B 109.6 . . ?
C24 C23 H23B 109.6 . . ?
H23A C23 H23B 108.1 . . ?
C23 C24 C25 111.2(2) . . ?
C23 C24 H24A 109.4 . . ?
C25 C24 H24A 109.4 . . ?
C23 C24 H24B 109.4 . . ?
C25 C24 H24B 109.4 . . ?
H24A C24 H24B 108.0 . . ?
C24 C25 C20 114.7(2) . . ?
C24 C25 H25A 108.6 . . ?
C20 C25 H25A 108.6 . . ?
C24 C25 H25B 108.6 . . ?
C20 C25 H25B 108.6 . . ?
H25A C25 H25B 107.6 . . ?
C27 C26 C5 115.8(2) . . ?
C27 C26 H26A 108.3 . . ?
C5 C26 H26A 108.3 . . ?
C27 C26 H26B 108.3 . . ?
C5 C26 H26B 108.3 . . ?
H26A C26 H26B 107.4 . . ?
C28 C27 C26 112.0(2) . . ?
C28 C27 H27A 109.2 . . ?
C26 C27 H27A 109.2 . . ?
C28 C27 H27B 109.2 . . ?
C26 C27 H27B 109.2 . . ?
H27A C27 H27B 107.9 . . ?
C27 C28 C29 110.2(2) . . ?
C27 C28 H28A 109.6 . . ?
C29 C28 H28A 109.6 . . ?
C27 C28 H28B 109.6 . . ?
C29 C28 H28B 109.6 . . ?
H28A C28 H28B 108.1 . . ?
C28 C29 C30 111.0(3) . . ?
C28 C29 H29A 109.4 . . ?
C30 C29 H29A 109.4 . . ?
C28 C29 H29B 109.4 . . ?
C30 C29 H29B 109.4 . . ?
H29A C29 H29B 108.0 . . ?
C29 C30 C5 113.3(2) . . ?
C29 C30 H30A 108.9 . . ?
C5 C30 H30A 108.9 . . ?
C29 C30 H30B 108.9 . . ?
C5 C30 H30B 108.9 . . ?
H30A C30 H30B 107.7 . . ?
C32 C31 C10 114.2(2) . . ?
C32 C31 H31A 108.7 . . ?
C10 C31 H31A 108.7 . . ?
C32 C31 H31B 108.7 . . ?
C10 C31 H31B 108.7 . . ?
H31A C31 H31B 107.6 . . ?
C31 C32 C33 109.8(2) . . ?
C31 C32 H32A 109.7 . . ?
C33 C32 H32A 109.7 . . ?
C31 C32 H32B 109.7 . . ?
C33 C32 H32B 109.7 . . ?
H32A C32 H32B 108.2 . . ?
C34 C33 C32 109.7(2) . . ?
C34 C33 H33A 109.7 . . ?
C32 C33 H33A 109.7 . . ?
C34 C33 H33B 109.7 . . ?
C32 C33 H33B 109.7 . . ?
H33A C33 H33B 108.2 . . ?
C33 C34 C35 111.2(2) . . ?
C33 C34 H34A 109.4 . . ?
C35 C34 H34A 109.4 . . ?
C33 C34 H34B 109.4 . . ?
C35 C34 H34B 109.4 . . ?
H34A C34 H34B 108.0 . . ?
C34 C35 C10 114.7(2) . . ?
C34 C35 H35A 108.6 . . ?
C10 C35 H35A 108.6 . . ?
C34 C35 H35B 108.6 . . ?
C10 C35 H35B 108.6 . . ?
H35A C35 H35B 107.6 . . ?
C37 C36 C15 116.6(2) . . ?
C37 C36 H36A 108.2 . . ?
C15 C36 H36A 108.2 . . ?
C37 C36 H36B 108.2 . . ?
C15 C36 H36B 108.2 . . ?
H36A C36 H36B 107.3 . . ?
C38 C37 C36 111.1(2) . . ?
C38 C37 H37A 109.4 . . ?
C36 C37 H37A 109.4 . . ?
C38 C37 H37B 109.4 . . ?
C36 C37 H37B 109.4 . . ?
H37A C37 H37B 108.0 . . ?
C39 C38 C37 110.1(2) . . ?
C39 C38 H38A 109.6 . . ?
C37 C38 H38A 109.6 . . ?
C39 C38 H38B 109.6 . . ?
C37 C38 H38B 109.6 . . ?
H38A C38 H38B 108.1 . . ?
C38 C39 C40 110.0(2) . . ?
C38 C39 H39A 109.7 . . ?
C40 C39 H39A 109.7 . . ?
C38 C39 H39B 109.7 . . ?
C40 C39 H39B 109.7 . . ?
H39A C39 H39B 108.2 . . ?
C39 C40 C15 114.0(2) . . ?
C39 C40 H40A 108.8 . . ?
C15 C40 H40A 108.8 . . ?
C39 C40 H40B 108.8 . . ?
C15 C40 H40B 108.8 . . ?
H40A C40 H40B 107.7 . . ?
C42 C41 N5 114.8(2) . . ?
C42 C41 H41A 108.6 . . ?
N5 C41 H41A 108.6 . . ?
C42 C41 H41B 108.6 . . ?
N5 C41 H41B 108.6 . . ?
H41A C41 H41B 107.6 . . ?
C41 C42 H42A 109.5 . . ?
C41 C42 H42B 109.5 . . ?
H42A C42 H42B 109.5 . . ?
C41 C42 H42C 109.5 . . ?
H42A C42 H42C 109.5 . . ?
H42B C42 H42C 109.5 . . ?
C44 C43 N5 115.3(2) . . ?
C44 C43 H43A 108.4 . . ?
N5 C43 H43A 108.4 . . ?
C44 C43 H43B 108.4 . . ?
N5 C43 H43B 108.4 . . ?
H43A C43 H43B 107.5 . . ?
C43 C44 H44A 109.5 . . ?
C43 C44 H44B 109.5 . . ?
H44A C44 H44B 109.5 . . ?
C43 C44 H44C 109.5 . . ?
H44A C44 H44C 109.5 . . ?
H44B C44 H44C 109.5 . . ?
C46 C45 N5 115.5(3) . . ?
C46 C45 H45A 108.4 . . ?
N5 C45 H45A 108.4 . . ?
C46 C45 H45B 108.4 . . ?
N5 C45 H45B 108.4 . . ?
H45A C45 H45B 107.5 . . ?
C45 C46 H46A 109.5 . . ?
C45 C46 H46B 109.5 . . ?
H46A C46 H46B 109.5 . . ?
C45 C46 H46C 109.5 . . ?
H46A C46 H46C 109.5 . . ?
H46B C46 H46C 109.5 . . ?
C48 C47 N5 114.7(2) . . ?
C48 C47 H47A 108.6 . . ?
N5 C47 H47A 108.6 . . ?
C48 C47 H47B 108.6 . . ?
N5 C47 H47B 108.6 . . ?
H47A C47 H47B 107.6 . . ?
C47 C48 H48A 109.5 . . ?
C47 C48 H48B 109.5 . . ?
H48A C48 H48B 109.5 . . ?
C47 C48 H48C 109.5 . . ?
H48A C48 H48C 109.5 . . ?
H48B C48 H48C 109.5 . . ?
Cl1 C49 Cl2 110.69(15) . . ?
Cl1 C49 H49A 109.5 . . ?
Cl2 C49 H49A 109.5 . . ?
Cl1 C49 H49B 109.5 . . ?
Cl2 C49 H49B 109.5 . . ?
H49A C49 H49B 108.1 . . ?
Cl4 C50 Cl3 110.41(15) . . ?
Cl4 C50 H50A 109.6 . . ?
Cl3 C50 H50A 109.6 . . ?
Cl4 C50 H50B 109.6 . . ?
Cl3 C50 H50B 109.6 . . ?
H50A C50 H50B 108.1 . . ?
Cl5 C51 Cl6 110.05(18) . . ?
Cl5 C51 H51A 109.7 . . ?
Cl6 C51 H51A 109.7 . . ?
Cl5 C51 H51B 109.7 . . ?
Cl6 C51 H51B 109.7 . . ?
H51A C51 H51B 108.2 . . ?

loop_
_geom_bond_atom_site_label_1
_geom_bond_atom_site_label_2
_geom_bond_distance
_geom_bond_site_symmetry_2
_geom_bond_publ_flag
Cu1 N3 1.860(2) . ?
Cu1 N4 1.865(2) . ?
Cu1 N2 1.868(2) . ?
Cu1 N1 1.873(2) . ?
Cl1 C49 1.770(3) . ?
Cl2 C49 1.774(3) . ?
Cl3 C50 1.769(3) . ?
Cl4 C50 1.768(3) . ?
Cl5 C51 1.757(3) . ?
Cl6 C51 1.761(3) . ?
N1 C1 1.378(3) . ?
N1 C4 1.381(3) . ?
N2 C9 1.372(3) . ?
N2 C6 1.385(3) . ?
N3 C11 1.379(3) . ?
N3 C14 1.379(3) . ?
N4 C19 1.371(3) . ?
N4 C16 1.373(3) . ?
N5 C43 1.511(4) . ?
N5 C41 1.515(4) . ?
N5 C45 1.516(4) . ?
N5 C47 1.518(4) . ?
C1 C2 1.375(4) . ?
C1 C20 1.520(4) . ?
C2 C3 1.422(4) . ?
C2 H2 0.9300 . ?
C3 C4 1.375(4) . ?
C3 H3 0.9300 . ?
C4 C5 1.509(4) . ?
C5 C6 1.509(4) . ?
C5 C30 1.548(4) . ?
C5 C26 1.550(4) . ?
C6 C7 1.379(4) . ?
C7 C8 1.419(4) . ?
C7 H7 0.9300 . ?
C8 C9 1.381(4) . ?
C8 H8 0.9300 . ?
C9 C10 1.520(4) . ?
C10 C11 1.510(4) . ?
C10 C35 1.541(4) . ?
C10 C31 1.554(4) . ?
C11 C12 1.378(4) . ?
C12 C13 1.416(4) . ?
C12 H12 0.9300 . ?
C13 C14 1.376(4) . ?
C13 H13 0.9300 . ?
C14 C15 1.518(4) . ?
C15 C16 1.518(4) . ?
C15 C36 1.548(4) . ?
C15 C40 1.550(4) . ?
C16 C17 1.380(3) . ?
C17 C18 1.414(4) . ?
C17 H17 0.9300 . ?
C18 C19 1.377(4) . ?
C18 H18 0.9300 . ?
C19 C20 1.510(4) . ?
C20 C25 1.541(4) . ?
C20 C21 1.554(4) . ?
C21 C22 1.526(4) . ?
C21 H21A 0.9700 . ?
C21 H21B 0.9700 . ?
C22 C23 1.515(4) . ?
C22 H22A 0.9700 . ?
C22 H22B 0.9700 . ?
C23 C24 1.521(4) . ?
C23 H23A 0.9700 . ?
C23 H23B 0.9700 . ?
C24 C25 1.536(4) . ?
C24 H24A 0.9700 . ?
C24 H24B 0.9700 . ?
C25 H25A 0.9700 . ?
C25 H25B 0.9700 . ?
C26 C27 1.533(4) . ?
C26 H26A 0.9700 . ?
C26 H26B 0.9700 . ?
C27 C28 1.514(4) . ?
C27 H27A 0.9700 . ?
C27 H27B 0.9700 . ?
C28 C29 1.515(4) . ?
C28 H28A 0.9700 . ?
C28 H28B 0.9700 . ?
C29 C30 1.525(4) . ?
C29 H29A 0.9700 . ?
C29 H29B 0.9700 . ?
C30 H30A 0.9700 . ?
C30 H30B 0.9700 . ?
C31 C32 1.516(4) . ?
C31 H31A 0.9700 . ?
C31 H31B 0.9700 . ?
C32 C33 1.532(4) . ?
C32 H32A 0.9700 . ?
C32 H32B 0.9700 . ?
C33 C34 1.509(4) . ?
C33 H33A 0.9700 . ?
C33 H33B 0.9700 . ?
C34 C35 1.536(4) . ?
C34 H34A 0.9700 . ?
C34 H34B 0.9700 . ?
C35 H35A 0.9700 . ?
C35 H35B 0.9700 . ?
C36 C37 1.530(4) . ?
C36 H36A 0.9700 . ?
C36 H36B 0.9700 . ?
C37 C38 1.523(4) . ?
C37 H37A 0.9700 . ?
C37 H37B 0.9700 . ?
C38 C39 1.513(4) . ?
C38 H38A 0.9700 . ?
C38 H38B 0.9700 . ?
C39 C40 1.518(4) . ?
C39 H39A 0.9700 . ?
C39 H39B 0.9700 . ?
C40 H40A 0.9700 . ?
C40 H40B 0.9700 . ?
C41 C42 1.511(4) . ?
C41 H41A 0.9700 . ?
C41 H41B 0.9700 . ?
C42 H42A 0.9600 . ?
C42 H42B 0.9600 . ?
C42 H42C 0.9600 . ?
C43 C44 1.507(4) . ?
C43 H43A 0.9700 . ?
C43 H43B 0.9700 . ?
C44 H44A 0.9600 . ?
C44 H44B 0.9600 . ?
C44 H44C 0.9600 . ?
C45 C46 1.510(5) . ?
C45 H45A 0.9700 . ?
C45 H45B 0.9700 . ?
C46 H46A 0.9600 . ?
C46 H46B 0.9600 . ?
C46 H46C 0.9600 . ?
C47 C48 1.503(4) . ?
C47 H47A 0.9700 . ?
C47 H47B 0.9700 . ?
C48 H48A 0.9600 . ?
C48 H48B 0.9600 . ?
C48 H48C 0.9600 . ?
C49 H49A 0.9700 . ?
C49 H49B 0.9700 . ?
C50 H50A 0.9700 . ?
C50 H50B 0.9700 . ?
C51 H51A 0.9700 . ?
C51 H51B 0.9700 . ?
